data_4511758
loop_
_publ_author_name
'St\"oger, Berthold'
'Du\<sek, Michal'

_publ_section_title
;
 Complex Polymorphism and Polytypism of Potassium Metaarsenate, KAsO3
;
_journal_issue 9
_journal_name_full 'Crystal Growth &amp; Design'
_journal_page_first 4640
_journal_paper_doi 10.1021/cg500733w
_journal_volume 14
_journal_year 2014
_chemical_formula_sum 'As K O3'
_chemical_formula_weight 162
_chemical_name_common 'potassium metaarsenate, gamma'
_chemical_name_systematic ' ?'
_space_group_IT_number 60
_symmetry_cell_setting orthorhombic
_symmetry_Int_Tables_number 60
_symmetry_space_group_name_Hall '-P 2n 2ab'
_symmetry_space_group_name_H-M 'P b c n'
_cell_angle_alpha 90
_cell_angle_beta 90
_cell_angle_gamma 90
_cell_formula_units_Z 8
_cell_length_a 11.32460(10)
_cell_length_b 11.4255(4)
_cell_length_c 4.8816(3)
_cell_measurement_reflns_used 8336
_cell_measurement_temperature 100
_cell_measurement_theta_max 32.5
_cell_measurement_theta_min 3.5
_cell_volume 631.63(5)
_computing_cell_refinement 'SAINT-Plus (Bruker, 2012)'
_computing_data_collection 'APEX2 (Bruker, 2012)'
_computing_data_reduction 'SAINT-Plus (Bruker, 2012)'
_computing_molecular_graphics 'ATOMS (Dowty, 2006)'
_computing_structure_refinement 'JANA2006 (Pet\<r\'i\<cek, et al., 2006)'
_computing_structure_solution 'SUPERFLIP (Palatinus & Chapuis, 2007)'
_diffrn_ambient_temperature 100
_diffrn_measured_fraction_theta_full 1
_diffrn_measured_fraction_theta_max 1
_diffrn_measurement_device 'four-cycle diffractometer'
_diffrn_measurement_device_type 'Bruker KAPPA APEX II'
_diffrn_radiation_monochromator graphite
_diffrn_radiation_probe x-ray
_diffrn_radiation_source 'X-ray tube'
_diffrn_radiation_type 'Mo K\a'
_diffrn_radiation_wavelength 0.71073
_diffrn_reflns_av_R_equivalents 0.037
_diffrn_reflns_av_sigmaI/netI 0.0122
_diffrn_reflns_limit_h_max 17
_diffrn_reflns_limit_h_min -17
_diffrn_reflns_limit_k_max 17
_diffrn_reflns_limit_k_min -17
_diffrn_reflns_limit_l_max 7
_diffrn_reflns_limit_l_min -7
_diffrn_reflns_number 25021
_diffrn_reflns_theta_full 32.59
_diffrn_reflns_theta_max 32.59
_diffrn_reflns_theta_min 2.53
_exptl_absorpt_coefficient_mu 11.865
_exptl_absorpt_correction_T_max 0.88
_exptl_absorpt_correction_T_min 0.57
_exptl_absorpt_correction_type multi-scan
_exptl_absorpt_process_details SADABS
_exptl_crystal_colour 'clear colourless'
_exptl_crystal_density_diffrn 3.4064
_exptl_crystal_description plate
_exptl_crystal_F_000 608
_exptl_crystal_size_max 0.08
_exptl_crystal_size_mid 0.04
_exptl_crystal_size_min 0.01
_refine_diff_density_max 1.18
_refine_diff_density_min -1.19
_refine_ls_extinction_method none
_refine_ls_goodness_of_fit_gt 3.04
_refine_ls_goodness_of_fit_ref 2.81
_refine_ls_number_constraints 0
_refine_ls_number_parameters 47
_refine_ls_number_reflns 1163
_refine_ls_number_restraints 0
_refine_ls_R_factor_all 0.0332
_refine_ls_R_factor_gt 0.0257
_refine_ls_shift/su_max 0.0058
_refine_ls_shift/su_mean 0.0009
_refine_ls_structure_factor_coef F
_refine_ls_weighting_details w=1/(\s^2^(F)+0.0001F^2^)
_refine_ls_weighting_scheme sigma
_refine_ls_wR_factor_gt 0.0441
_refine_ls_wR_factor_ref 0.0445
_reflns_number_gt 983
_reflns_number_total 1163
_reflns_threshold_expression I>3\s(I)
_cod_data_source_file cg500733w_si_001.cif
_cod_data_source_block gamma_kaso3_100K
_cod_depositor_comments
;
The following automatic conversions were performed:

'_diffrn_radiation_probe' value 'X-ray' changed to 'x-ray' according
to
/usr/data/users/saulius/crontab/automatic-downloads/rss-feeds/ACS/lib/dictionaries/cif_core.dic
dictionary named 'cif_core.dic' version 2.4.2 from 2011-04-26.

Automatic conversion script
Id: cif_fix_values 2281 2013-09-26 08:29:07Z andrius 

 Adding full bibliography for 4511752--4511758.cif.
;
_cod_original_formula_sum 'As1 K1 O3'
_cod_database_code 4511758

loop_
_symmetry_equiv_pos_site_id
_symmetry_equiv_pos_as_xyz
1 x,y,z
2 -x+1/2,-y+1/2,z+1/2
3 -x,y,-z+1/2
4 x+1/2,-y+1/2,-z
5 -x,-y,-z
6 x+1/2,y+1/2,-z+1/2
7 x,-y,z+1/2
8 -x+1/2,y+1/2,z

loop_
_atom_site_label
_atom_site_type_symbol
_atom_site_fract_x
_atom_site_fract_y
_atom_site_fract_z
_atom_site_adp_type
_atom_site_U_iso_or_equiv
_atom_site_symmetry_multiplicity
_atom_site_occupancy
_atom_site_calc_flag
As As 0.73037(3) 0.08868(3) 0.21997(7) Uani 0.00398(10) 8 1 d
K1 K 0.5 0.18932(9) 0.75 Uani 0.0065(2) 4 1 d
K2 K 0.5 0.39004(9) 0.25 Uani 0.0056(2) 4 1 d
O1 O 0.8741(2) 0.1003(2) 0.2489(5) Uani 0.0067(6) 8 1 d
O2 O 0.6389(2) 0.1946(2) 0.2891(5) Uani 0.0101(7) 8 1 d
O3 O 0.6864(2) 0.0411(2) -0.1097(5) Uani 0.0067(6) 8 1 d

loop_
_atom_site_aniso_label
_atom_site_aniso_type_symbol
_atom_site_aniso_U_11
_atom_site_aniso_U_22
_atom_site_aniso_U_33
_atom_site_aniso_U_12
_atom_site_aniso_U_13
_atom_site_aniso_U_23
As As 0.00414(18) 0.00451(18) 0.00328(17) 0.00063(12) -0.00032(10) -0.00033(11)
K1 K 0.0061(4) 0.0068(4) 0.0065(4) 0 0.0012(3) 0
K2 K 0.0063(4) 0.0056(4) 0.0049(4) 0 0.0008(3) 0
O1 O 0.0044(10) 0.0084(11) 0.0072(10) 0.0007(9) 0.0025(8) 0.0014(9)
O2 O 0.0127(13) 0.0082(11) 0.0093(12) 0.0066(10) -0.0008(9) -0.0003(9)
O3 O 0.0067(11) 0.0093(11) 0.0042(10) 0.0019(9) -0.0035(8) -0.0020(9)

loop_
_atom_type_symbol
_atom_type_scat_dispersion_real
_atom_type_scat_dispersion_imag
_atom_type_scat_source
As 0.0499 2.0058 'International Tables Vol C tables 4.2.6.8 and 6.1.1.1'
K 0.2009 0.2494 'International Tables Vol C tables 4.2.6.8 and 6.1.1.1'
O 0.0106 0.0060 'International Tables Vol C tables 4.2.6.8 and 6.1.1.1'

loop_
_geom_angle_atom_site_label_1
_geom_angle_atom_site_label_2
_geom_angle_atom_site_label_3
_geom_angle_site_symmetry_1
_geom_angle_site_symmetry_3
_geom_angle
O1 As O3 . . 112.47(11)
O1 As O3 . 7_555 107.83(12)
O1 As O2 . . 123.62(13)
O3 As O3 . 7_555 95.21(11)
O3 As O2 . . 103.76(12)
O3 As O2 7_555 . 110.25(12)
O1 K1 O1 2_655 4_456 61.36(8)
O1 K1 O3 2_655 1_556 97.84(8)
O1 K1 O3 2_655 3_655 155.10(8)
O1 K1 O2 2_655 . 71.77(7)
O1 K1 O2 2_655 3_656 105.96(8)
O1 K1 O3 4_456 1_556 155.10(8)
O1 K1 O3 4_456 3_655 97.84(8)
O1 K1 O2 4_456 . 105.96(8)
O1 K1 O2 4_456 3_656 71.77(7)
O3 K1 O3 1_556 3_655 105.31(8)
O3 K1 O2 1_556 . 77.36(7)
O3 K1 O2 1_556 3_656 104.21(7)
O3 K1 O2 3_655 . 104.21(7)
O3 K1 O2 3_655 3_656 77.36(7)
O2 K1 O2 . 3_656 177.49(9)
O1 K2 O1 2_654 2_655 119.26(7)
O1 K2 O1 2_654 4_455 60.54(7)
O1 K2 O1 2_654 4_456 175.52(8)
O1 K2 O1 2_654 6_455 103.01(7)
O1 K2 O1 2_654 8_655 73.01(7)
O1 K2 O2 2_654 . 78.63(7)
O1 K2 O2 2_654 3_655 105.12(8)
O1 K2 O1 2_655 4_455 175.51(8)
O1 K2 O1 2_655 4_456 60.54(7)
O1 K2 O1 2_655 6_455 102.85(7)
O1 K2 O1 2_655 8_655 73.16(7)
O1 K2 O2 2_655 . 71.44(7)
O1 K2 O2 2_655 3_655 112.47(8)
O1 K2 O1 4_455 4_456 119.26(7)
O1 K2 O1 4_455 6_455 73.16(7)
O1 K2 O1 4_455 8_655 102.85(7)
O1 K2 O2 4_455 . 112.47(8)
O1 K2 O2 4_455 3_655 71.44(7)
O1 K2 O1 4_456 6_455 73.01(7)
O1 K2 O1 4_456 8_655 103.01(7)
O1 K2 O2 4_456 . 105.12(8)
O1 K2 O2 4_456 3_655 78.63(7)
O1 K2 O1 6_455 8_655 61.40(8)
O1 K2 O2 6_455 . 173.93(8)
O1 K2 O2 6_455 3_655 114.08(8)
O1 K2 O2 8_655 . 114.08(8)
O1 K2 O2 8_655 3_655 173.93(8)
O2 K2 O2 . 3_655 70.72(8)

loop_
_geom_bond_atom_site_label_1
_geom_bond_atom_site_label_2
_geom_bond_site_symmetry_2
_geom_bond_distance
As K1 1_554 3.6594(5)
As O1 . 1.639(3)
As O3 . 1.770(2)
As O3 7_555 1.771(3)
As O2 . 1.628(3)
K1 O1 2_655 2.795(3)
K1 O1 4_456 2.795(3)
K1 O3 1_556 2.792(3)
K1 O3 3_655 2.792(3)
K1 O2 . 2.746(3)
K1 O2 3_656 2.746(3)
K2 O1 2_654 2.834(2)
K2 O1 2_655 2.824(2)
K2 O1 4_455 2.824(2)
K2 O1 4_456 2.834(2)
K2 O1 6_455 2.793(3)
K2 O1 8_655 2.793(3)
K2 O2 . 2.738(3)
K2 O2 3_655 2.738(3)
